data_2018096
loop_
_publ_author_name
'Nalla, Sowjanya'
'Bond, Marcus R.'

_publ_section_title
;
 [CuCl~3~(H~2~O)]^{-^} complexes aggregated to form hydrate columns in
 methyl-substituted pyridinium or piperidinium salts
;
_journal_coeditor_code BM3105
_journal_issue 6
_journal_name_full 'Acta Crystallographica Section C'
_journal_page_first m185
_journal_page_last m194
_journal_paper_doi 10.1107/S0108270111017306
_journal_volume 67
_journal_year 2011
_chemical_formula_iupac '(C7 H10 N1) [Cu Cl3 (H2 O)]'
_chemical_formula_moiety 'C7 H10 N1 +, H2 Cl3 Cu1 O1 -'
_chemical_formula_sum 'C7 H12 Cl3 Cu N O'
_chemical_formula_weight 296.07
_chemical_name_systematic
;
2,3-dimethylpyridinium aquatrichloridocuprate(II)
;
_space_group_crystal_system triclinic
_space_group_IT_number 2
_space_group_name_Hall '-P 1'
_space_group_name_H-M_alt 'P -1'
_symmetry_space_group_name_Hall '-P 1'
_symmetry_space_group_name_H-M 'P -1'
_atom_sites_solution_hydrogens geom
_atom_sites_solution_primary direct
_atom_sites_solution_secondary difmap
_cell_angle_alpha 74.628(3)
_cell_angle_beta 77.056(4)
_cell_angle_gamma 59.517(7)
_cell_formula_units_Z 2
_cell_length_a 8.8369(4)
_cell_length_b 8.8282(4)
_cell_length_c 8.9410(4)
_cell_measurement_reflns_used 2580
_cell_measurement_temperature 295(2)
_cell_measurement_theta_max 27.485
_cell_measurement_theta_min 2.91
_cell_volume 576.23(6)
_computing_cell_refinement 'SCALEPACK (Otwinowski & Minor, 1997)'
_computing_data_collection 'COLLECT (Nonius, 1998)'
_computing_data_reduction 'DENZO and SCALEPACK (Otwinowski & Minor, 1997)'
_computing_molecular_graphics 'ORTEP-3 for Windows (Farrugia, 1997)'
_computing_publication_material 'WinGX (Farrugia, 1999)'
_computing_structure_refinement 'SHELXL97 (Sheldrick, 2008)'
_computing_structure_solution 'SIR92 (Altomare <i>et al.</i>, 1993)'
_diffrn_ambient_temperature 295(2)
_diffrn_detector_area_resol_mean 9
_diffrn_measured_fraction_theta_full 0.987
_diffrn_measured_fraction_theta_max 0.987
_diffrn_measurement_device '95mm CCD camera on \k-goniostat'
_diffrn_measurement_device_type 'Nonius KappaCCD area-detector'
_diffrn_measurement_method CCD
_diffrn_radiation_monochromator graphite
_diffrn_radiation_type MoK\a
_diffrn_radiation_wavelength 0.71073
_diffrn_reflns_av_R_equivalents 0.0248
_diffrn_reflns_limit_h_max 11
_diffrn_reflns_limit_h_min -11
_diffrn_reflns_limit_k_max 11
_diffrn_reflns_limit_k_min -11
_diffrn_reflns_limit_l_max 11
_diffrn_reflns_limit_l_min -11
_diffrn_reflns_number 4951
_diffrn_reflns_theta_full 27.4
_diffrn_reflns_theta_max 27.4
_diffrn_reflns_theta_min 3.1
_exptl_absorpt_coefficient_mu 2.552
_exptl_absorpt_correction_T_max 0.823
_exptl_absorpt_correction_T_min 0.607
_exptl_absorpt_correction_type multi-scan
_exptl_absorpt_process_details '(DENZO/SCALEPACK; Otwinowski & Minor, 1997)'
_exptl_crystal_colour green
_exptl_crystal_density_diffrn 1.706
_exptl_crystal_density_method 'not measured'
_exptl_crystal_description plate
_exptl_crystal_F_000 298
_exptl_crystal_size_max 0.23
_exptl_crystal_size_mid 0.12
_exptl_crystal_size_min 0.08
_refine_diff_density_max 1.056
_refine_diff_density_min -0.493
_refine_ls_extinction_coef 0.014(4)
_refine_ls_extinction_expression Fc^*^=kFc[1+0.001xFc^2^\l^3^/sin(2\q)]^-1/4^
_refine_ls_extinction_method SHELXL
_refine_ls_goodness_of_fit_ref 1.129
_refine_ls_hydrogen_treatment mixed
_refine_ls_matrix_type full
_refine_ls_number_parameters 130
_refine_ls_number_reflns 2584
_refine_ls_number_restraints 2
_refine_ls_restrained_S_all 1.129
_refine_ls_R_factor_all 0.0531
_refine_ls_R_factor_gt 0.0441
_refine_ls_shift/su_max 0
_refine_ls_shift/su_mean 0
_refine_ls_structure_factor_coef Fsqd
_refine_ls_weighting_details 'calc w=1/[\s^2^(Fo^2^)+(0.0603P)^2^+0.7064P] where P=(Fo^2^+2Fc^2^)/3'
_refine_ls_weighting_scheme calc
_refine_ls_wR_factor_gt 0.1211
_refine_ls_wR_factor_ref 0.1275
_reflns_number_gt 2179
_reflns_number_total 2586
_reflns_threshold_expression I>2\s(I)
_cod_data_source_file bm3105.cif
_cod_data_source_block III295K
_cod_original_cell_volume 576.23(5)
_cod_database_code 2018096
_cod_database_fobs_code 2018096

loop_
_space_group_symop_operation_xyz
'x, y, z'
'-x, -y, -z'

loop_
_atom_site_type_symbol
_atom_site_label
_atom_site_fract_x
_atom_site_fract_y
_atom_site_fract_z
_atom_site_U_iso_or_equiv
_atom_site_adp_type
_atom_site_calc_flag
_atom_site_refinement_flags
_atom_site_occupancy
_atom_site_symmetry_multiplicity
_atom_site_disorder_assembly
_atom_site_disorder_group
Cu Cu1 0.37233(6) 0.86950(6) 0.08312(6) 0.04088(19) Uani d . 1 1 . .
Cl Cl1 0.49005(13) 0.97491(14) 0.20327(13) 0.0499(3) Uani d . 1 1 . .
Cl Cl2 0.09581(12) 1.09943(14) 0.11704(14) 0.0504(3) Uani d . 1 1 . .
Cl Cl3 0.58822(13) 0.58419(13) 0.13681(14) 0.0529(3) Uani d . 1 1 . .
O O1 0.2844(4) 0.7915(4) -0.0506(5) 0.0598(8) Uani d D 1 1 . .
H H1WA 0.350(8) 0.689(4) -0.065(9) 0.11(3) Uiso d D 1 1 . .
H H1WB 0.178(3) 0.834(11) -0.054(11) 0.13(3) Uiso d D 1 1 . .
N N1 -0.1097(5) 0.6883(5) 0.2719(4) 0.0478(8) Uani d . 1 1 . .
H H1 -0.2187 0.7546 0.2550 0.057 Uiso calc R 1 1 . .
C C2 -0.0449(6) 0.7399(6) 0.3592(5) 0.0456(9) Uani d . 1 1 . .
C C21 -0.1663(8) 0.9078(7) 0.4206(6) 0.0658(13) Uani d . 1 1 . .
H H21A -0.1761 0.8822 0.5326 0.099 Uiso calc R 1 1 . .
H H21B -0.2806 0.9591 0.3864 0.099 Uiso calc R 1 1 . .
H H21C -0.1204 0.9907 0.3827 0.099 Uiso calc R 1 1 . .
C C3 0.1313(5) 0.6334(6) 0.3880(5) 0.0466(9) Uani d . 1 1 . .
C C31 0.2102(8) 0.6870(9) 0.4837(7) 0.0711(14) Uani d . 1 1 . .
H H31A 0.1290 0.7279 0.5733 0.107 Uiso calc R 1 1 . .
H H31B 0.2336 0.7814 0.4217 0.107 Uiso calc R 1 1 . .
H H31C 0.3186 0.5860 0.5170 0.107 Uiso calc R 1 1 . .
C C4 0.2287(6) 0.4792(6) 0.3251(6) 0.0542(10) Uani d . 1 1 . .
H H4 0.3465 0.4060 0.3432 0.065 Uiso calc R 1 1 . .
C C5 0.1568(6) 0.4306(6) 0.2364(6) 0.0535(10) Uani d . 1 1 . .
H H5 0.2244 0.3256 0.1960 0.064 Uiso calc R 1 1 . .
C C6 -0.0150(6) 0.5394(6) 0.2093(5) 0.0509(10) Uani d . 1 1 . .
H H6 -0.0663 0.5112 0.1481 0.061 Uiso calc R 1 1 . .

loop_
_atom_site_aniso_label
_atom_site_aniso_U_11
_atom_site_aniso_U_22
_atom_site_aniso_U_33
_atom_site_aniso_U_12
_atom_site_aniso_U_13
_atom_site_aniso_U_23
Cu1 0.0316(3) 0.0385(3) 0.0555(3) -0.0145(2) -0.00812(19) -0.0150(2)
Cl1 0.0361(5) 0.0489(5) 0.0691(6) -0.0148(4) -0.0105(4) -0.0253(5)
Cl2 0.0310(4) 0.0487(5) 0.0720(7) -0.0127(4) -0.0077(4) -0.0230(5)
Cl3 0.0440(5) 0.0394(5) 0.0741(7) -0.0122(4) -0.0181(5) -0.0152(4)
O1 0.0417(17) 0.0473(18) 0.096(3) -0.0118(14) -0.0225(16) -0.0290(17)
N1 0.0383(17) 0.0518(19) 0.0510(19) -0.0182(15) -0.0075(14) -0.0102(15)
C2 0.050(2) 0.047(2) 0.041(2) -0.0252(18) -0.0029(16) -0.0079(16)
C21 0.071(3) 0.055(3) 0.064(3) -0.022(2) -0.001(2) -0.022(2)
C3 0.046(2) 0.055(2) 0.046(2) -0.0303(19) -0.0039(17) -0.0056(17)
C31 0.078(4) 0.092(4) 0.067(3) -0.055(3) -0.017(3) -0.013(3)
C4 0.039(2) 0.053(2) 0.068(3) -0.0217(19) -0.0057(19) -0.007(2)
C5 0.048(2) 0.049(2) 0.061(3) -0.0228(19) 0.0080(19) -0.0189(19)
C6 0.052(2) 0.059(2) 0.046(2) -0.028(2) -0.0019(18) -0.0146(18)

loop_
_atom_type_symbol
_atom_type_description
_atom_type_scat_dispersion_real
_atom_type_scat_dispersion_imag
_atom_type_scat_source
C C 0.0033 0.0016 'International Tables Vol C Tables 4.2.6.8 and 6.1.1.4'
H H 0 0 'International Tables Vol C Tables 4.2.6.8 and 6.1.1.4'
N N 0.0061 0.0033 'International Tables Vol C Tables 4.2.6.8 and 6.1.1.4'
O O 0.0106 0.006 'International Tables Vol C Tables 4.2.6.8 and 6.1.1.4'
Cl Cl 0.1484 0.1585 'International Tables Vol C Tables 4.2.6.8 and 6.1.1.4'
Cu Cu 0.3201 1.2651 'International Tables Vol C Tables 4.2.6.8 and 6.1.1.4'

loop_
_geom_angle_atom_site_label_1
_geom_angle_atom_site_label_2
_geom_angle_atom_site_label_3
_geom_angle_site_symmetry_1
_geom_angle_site_symmetry_3
_geom_angle
_geom_angle_publ_flag
Cl1 Cu1 Cl1 . 2_675 85.20(4) yes
Cl1 Cu1 Cl2 . . 93.06(4) yes
Cl1 Cu1 Cl2 2_675 . 100.49(4) yes
Cl1 Cu1 Cl3 . . 93.37(4) yes
Cl1 Cu1 Cl3 2_675 . 104.83(4) yes
Cl1 Cu1 O1 . . 171.62(11) yes
Cl1 Cu1 O1 2_675 . 86.43(13) yes
Cl2 Cu1 O1 . . 88.78(10) yes
Cl2 Cu1 Cl3 . . 154.30(5) yes
Cl3 Cu1 O1 . . 88.45(10) yes
Cu1 Cl1 Cu1 . 2_675 94.80(4) yes
Cu1 O1 H1WA . . 114(6) ?
Cu1 O1 H1WB . . 121(7) ?
H1WA O1 H1WB . . 119(8) ?
C2 N1 C6 . . 124.1(4) ?
C2 N1 H1 . . 117.9 ?
C6 N1 H1 . . 117.9 ?
N1 C2 C3 . . 118.5(4) ?
N1 C2 C21 . . 117.8(4) ?
C3 C2 C21 . . 123.6(4) ?
C2 C21 H21A . . 109.5 ?
C2 C21 H21B . . 109.5 ?
H21A C21 H21B . . 109.5 ?
C2 C21 H21C . . 109.5 ?
H21A C21 H21C . . 109.5 ?
H21B C21 H21C . . 109.5 ?
C2 C3 C4 . . 117.5(4) ?
C2 C3 C31 . . 120.4(4) ?
C4 C3 C31 . . 122.0(4) ?
C3 C31 H31A . . 109.5 ?
C3 C31 H31B . . 109.5 ?
H31A C31 H31B . . 109.5 ?
C3 C31 H31C . . 109.5 ?
H31A C31 H31C . . 109.5 ?
H31B C31 H31C . . 109.5 ?
C3 C4 C5 . . 122.1(4) ?
C3 C4 H4 . . 119 ?
C5 C4 H4 . . 119 ?
C4 C5 C6 . . 118.5(4) ?
C4 C5 H5 . . 120.7 ?
C6 C5 H5 . . 120.7 ?
C5 C6 N1 . . 119.2(4) ?
C5 C6 H6 . . 120.4 ?
N1 C6 H6 . . 120.4 ?

loop_
_geom_bond_atom_site_label_1
_geom_bond_atom_site_label_2
_geom_bond_site_symmetry_2
_geom_bond_distance
_geom_bond_publ_flag
Cu1 Cl1 . 2.2617(10) yes
Cu1 Cl1 2_675 2.8910(13) yes
Cu1 Cl2 . 2.2683(10) yes
Cu1 Cl3 . 2.2601(11) yes
Cu1 O1 . 1.976(3) yes
O1 H1WA . 0.818(10) ?
O1 H1WB . 0.820(10) ?
N1 C2 . 1.341(5) ?
N1 C6 . 1.343(6) ?
N1 H1 . 0.86 ?
C2 C21 . 1.485(6) ?
C21 H21A . 0.96 ?
C21 H21B . 0.96 ?
C21 H21C . 0.96 ?
C2 C3 . 1.393(6) ?
C3 C31 . 1.503(6) ?
C31 H31A . 0.96 ?
C31 H31B . 0.96 ?
C31 H31C . 0.96 ?
C3 C4 . 1.382(6) ?
C4 H4 . 0.93 ?
C4 C5 . 1.378(7) ?
C5 H5 . 0.93 ?
C5 C6 . 1.360(7) ?
C6 H6 . 0.93 ?
